data_4304460
loop_
_publ_author_name
'Marciela Scarpellini'
'Jessica G\"atjens'
'Ola J. Martin'
'Jeff W. Kampf'
'Suzanne E. Sherman'
'Vincent L. Pecoraro'

_publ_section_title
;
Modeling the Resting State of Oxalate Oxidase and Oxalate Decarboxylase
Enzymes
;
_journal_name_full 'Inorganic Chemistry'
_journal_page_first 3584
_journal_page_last 3593
_journal_paper_doi 10.1021/ic701953g
_journal_volume 47
_journal_year 2008
_chemical_absolute_configuration ad
_chemical_formula_moiety '(C8 H18 Mn N3 O3)+, (P F6)-, (C H4 O)'
_chemical_formula_sum 'C9 H22 F6 Mn N3 O4 P'
_chemical_formula_weight 436.21
_chemical_name_common 99051Z
_chemical_name_systematic
;
 ?
;
_space_group_IT_number 19
_symmetry_cell_setting orthorhombic
_symmetry_space_group_name_Hall 'P 2ac 2ab'
_symmetry_space_group_name_H-M 'P 21 21 21'
_atom_sites_solution_hydrogens geom
_atom_sites_solution_primary direct
_atom_sites_solution_secondary difmap
_audit_creation_method SHELXL-97
_cell_angle_alpha 90.00
_cell_angle_beta 90.00
_cell_angle_gamma 90.00
_cell_formula_units_Z 4
_cell_length_a 8.4448(17)
_cell_length_b 13.954(3)
_cell_length_c 14.415(3)
_cell_measurement_reflns_used 94
_cell_measurement_temperature 173(2)
_cell_measurement_theta_max 25.05
_cell_measurement_theta_min 2.03
_cell_volume 1698.6(6)
_computing_structure_refinement 'SHELXL-97 (Sheldrick, 1997)'
_computing_structure_solution 'SHELXS-97 (Sheldrick, 1990)'
_diffrn_ambient_temperature 173(2)
_diffrn_measured_fraction_theta_full 0.999
_diffrn_measured_fraction_theta_max 0.999
_diffrn_measurement_device_type 'Bruker CCD'
_diffrn_measurement_method 'omaga and phi scans'
_diffrn_radiation_monochromator graphite
_diffrn_radiation_source 'normal-focus sealed tube'
_diffrn_radiation_type MoK\a
_diffrn_radiation_wavelength 0.71073
_diffrn_reflns_av_R_equivalents 0.0443
_diffrn_reflns_av_sigmaI/netI 0.0368
_diffrn_reflns_limit_h_max 10
_diffrn_reflns_limit_h_min -10
_diffrn_reflns_limit_k_max 16
_diffrn_reflns_limit_k_min -16
_diffrn_reflns_limit_l_max 13
_diffrn_reflns_limit_l_min -17
_diffrn_reflns_number 10941
_diffrn_reflns_theta_full 25.05
_diffrn_reflns_theta_max 25.05
_diffrn_reflns_theta_min 2.03
_exptl_absorpt_coefficient_mu 0.953
_exptl_absorpt_correction_T_max 0.9812
_exptl_absorpt_correction_T_min 0.5897
_exptl_absorpt_correction_type multi-scan
_exptl_absorpt_process_details 'SADABS (Sheldrick, 1996)'
_exptl_crystal_colour Colorless
_exptl_crystal_density_diffrn 1.706
_exptl_crystal_density_method 'not measured'
_exptl_crystal_description Plate
_exptl_crystal_F_000 892
_exptl_crystal_size_max 0.62
_exptl_crystal_size_mid 0.28
_exptl_crystal_size_min 0.02
_refine_diff_density_max 0.943
_refine_diff_density_min -0.486
_refine_diff_density_rms 0.078
_refine_ls_abs_structure_details 'Flack H D (1983), Acta Cryst. A39, 876-881'
_refine_ls_abs_structure_Flack 0.01(3)
_refine_ls_extinction_method none
_refine_ls_goodness_of_fit_ref 1.039
_refine_ls_hydrogen_treatment mixed
_refine_ls_matrix_type full
_refine_ls_number_parameters 225
_refine_ls_number_reflns 2994
_refine_ls_number_restraints 2
_refine_ls_restrained_S_all 1.039
_refine_ls_R_factor_all 0.0417
_refine_ls_R_factor_gt 0.0394
_refine_ls_shift/su_max 0.003
_refine_ls_shift/su_mean 0.000
_refine_ls_structure_factor_coef Fsqd
_refine_ls_weighting_details 'calc w=1/[\s^2^(Fo^2^)+(0.0656P)^2^+1.3702P] where P=(Fo^2^+2Fc^2^)/3'
_refine_ls_weighting_scheme calc
_refine_ls_wR_factor_gt 0.1046
_refine_ls_wR_factor_ref 0.1063
_reflns_number_gt 2857
_reflns_number_total 2994
_reflns_threshold_expression >2sigma(I)
_cod_data_source_file ic701953g-file003.cif
_cod_data_source_block 99051z
_cod_depositor_comments
;
The following automatic conversions were performed:
'_symmetry_cell_setting' value 'Orthorhombic' changed to 'orthorhombic'
according to '/home/saulius/struct/CIF-dictionaries/cif_core.dic'
dictionary named 'cif_core.dic' version 2.4.1 from
2010-06-29.

'_exptl_absorpt_correction_type' value 'Multi-scan' changed
to 'multi-scan' according to
'/home/saulius/struct/CIF-dictionaries/cif_core.dic' dictionary named
'cif_core.dic' version 2.4.1 from 2010-06-29.

Automatic conversion script
Id: cif_fix_enum 1527 2010-12-29 10:47:43Z saulius 
;
_cod_database_code 4304460

loop_
_symmetry_equiv_pos_as_xyz
'x, y, z'
'-x+1/2, -y, z+1/2'
'-x, y+1/2, -z+1/2'
'x+1/2, -y+1/2, -z'

loop_
_atom_site_label
_atom_site_type_symbol
_atom_site_fract_x
_atom_site_fract_y
_atom_site_fract_z
_atom_site_U_iso_or_equiv
_atom_site_adp_type
_atom_site_occupancy
_atom_site_symmetry_multiplicity
_atom_site_calc_flag
_atom_site_refinement_flags
_atom_site_disorder_assembly
_atom_site_disorder_group
Mn1 Mn 0.35963(6) 0.82154(3) 0.00627(3) 0.02030(15) Uani 1 1 d . . .
O1 O -0.1272(3) 0.81253(16) 0.07901(17) 0.0258(5) Uani 1 1 d . . .
O2 O 0.1066(3) 0.78170(17) 0.01754(18) 0.0253(5) Uani 1 1 d . . .
N2 N 0.2255(3) 0.9585(2) 0.06109(19) 0.0203(6) Uani 1 1 d . . .
N5 N 0.5568(4) 0.9302(2) 0.0314(2) 0.0252(6) Uani 1 1 d . . .
H5D H 0.6360 0.9008 0.0660 0.030 Uiso 1 1 calc R . .
N8 N 0.3473(4) 0.9176(2) -0.1223(2) 0.0292(7) Uani 1 1 d . . .
H8D H 0.3415 0.8792 -0.1749 0.035 Uiso 1 1 calc R . .
O3 O 0.3909(3) 0.7589(2) 0.14362(19) 0.0329(6) Uani 1 1 d D . .
H3D H 0.327(4) 0.732(3) 0.180(3) 0.039 Uiso 1 1 d D . .
H3E H 0.472(3) 0.784(3) 0.167(3) 0.039 Uiso 1 1 d D . .
C1 C 0.0814(4) 0.9250(3) 0.1089(2) 0.0236(7) Uani 1 1 d . . .
H1A H -0.0004 0.9758 0.1061 0.028 Uiso 1 1 calc R . .
H1B H 0.1061 0.9130 0.1750 0.028 Uiso 1 1 calc R . .
C3 C 0.3402(4) 1.0022(3) 0.1266(2) 0.0255(7) Uani 1 1 d . . .
H3A H 0.3517 0.9600 0.1815 0.031 Uiso 1 1 calc R . .
H3B H 0.2986 1.0646 0.1482 0.031 Uiso 1 1 calc R . .
C4 C 0.5032(4) 1.0173(3) 0.0819(3) 0.0294(8) Uani 1 1 d . . .
H4A H 0.4976 1.0719 0.0382 0.035 Uiso 1 1 calc R . .
H4B H 0.5813 1.0335 0.1307 0.035 Uiso 1 1 calc R . .
C6 C 0.6198(5) 0.9504(3) -0.0632(3) 0.0336(9) Uani 1 1 d . . .
H6A H 0.6725 0.8922 -0.0875 0.040 Uiso 1 1 calc R . .
H6B H 0.6999 1.0020 -0.0593 0.040 Uiso 1 1 calc R . .
C7 C 0.4884(5) 0.9807(3) -0.1297(3) 0.0361(9) Uani 1 1 d . . .
H7A H 0.4570 1.0475 -0.1159 0.043 Uiso 1 1 calc R . .
H7B H 0.5291 0.9787 -0.1941 0.043 Uiso 1 1 calc R . .
C9 C 0.1957(5) 0.9701(3) -0.1115(3) 0.0312(9) Uani 1 1 d . . .
H9A H 0.1066 0.9243 -0.1156 0.037 Uiso 1 1 calc R . .
H9B H 0.1845 1.0169 -0.1627 0.037 Uiso 1 1 calc R . .
C10 C 0.1878(4) 1.0227(3) -0.0189(2) 0.0267(8) Uani 1 1 d . . .
H10A H 0.2636 1.0768 -0.0198 0.032 Uiso 1 1 calc R . .
H10B H 0.0802 1.0495 -0.0106 0.032 Uiso 1 1 calc R . .
C12 C 0.0166(4) 0.8342(2) 0.0657(2) 0.0217(7) Uani 1 1 d . . .
P1 P 0.12337(13) 0.70677(7) 0.35449(8) 0.0366(3) Uani 1 1 d . . .
F1 F 0.2170(4) 0.6423(2) 0.2802(2) 0.0603(8) Uani 1 1 d . . .
F2 F 0.0350(4) 0.7720(2) 0.4298(3) 0.0689(9) Uani 1 1 d . . .
F3 F -0.0360(3) 0.64764(19) 0.3360(2) 0.0489(7) Uani 1 1 d . . .
F4 F 0.1700(3) 0.6332(2) 0.4373(2) 0.0607(8) Uani 1 1 d . . .
F5 F 0.0748(5) 0.7796(3) 0.2746(3) 0.0829(11) Uani 1 1 d . . .
F6 F 0.2824(4) 0.7650(3) 0.3731(3) 0.0901(13) Uani 1 1 d . . .
O13 O 0.6717(3) 0.7696(3) 0.2277(2) 0.0532(9) Uani 1 1 d . . .
H13 H 0.7556 0.7834 0.1993 0.064 Uiso 1 1 calc R . .
C13 C 0.6691(6) 0.8184(6) 0.3155(4) 0.079(2) Uani 1 1 d . . .
H13A H 0.5704 0.8033 0.3481 0.119 Uiso 1 1 calc R . .
H13B H 0.6757 0.8877 0.3052 0.119 Uiso 1 1 calc R . .
H13C H 0.7595 0.7975 0.3531 0.119 Uiso 1 1 calc R . .

loop_
_atom_site_aniso_label
_atom_site_aniso_U_11
_atom_site_aniso_U_22
_atom_site_aniso_U_33
_atom_site_aniso_U_23
_atom_site_aniso_U_13
_atom_site_aniso_U_12
Mn1 0.0199(2) 0.0226(2) 0.0184(2) -0.0012(2) 0.0007(2) -0.00046(18)
O1 0.0201(11) 0.0293(12) 0.0281(12) -0.0005(10) -0.0006(10) -0.0036(11)
O2 0.0239(12) 0.0235(11) 0.0285(13) -0.0060(11) -0.0004(10) -0.0004(9)
N2 0.0211(14) 0.0230(14) 0.0169(14) -0.0009(12) 0.0013(12) -0.0053(11)
N5 0.0239(14) 0.0272(15) 0.0244(16) 0.0010(12) 0.0023(12) 0.0001(12)
N8 0.0388(17) 0.0296(15) 0.0193(14) -0.0023(12) 0.0063(15) 0.0050(14)
O3 0.0231(14) 0.0523(17) 0.0233(14) 0.0106(12) -0.0028(10) -0.0079(12)
C1 0.0229(16) 0.0276(18) 0.0204(17) -0.0030(14) 0.0038(14) -0.0011(14)
C3 0.0227(18) 0.0328(18) 0.0211(17) -0.0085(14) 0.0016(15) -0.0059(15)
C4 0.0237(18) 0.033(2) 0.031(2) -0.0062(16) 0.0022(15) -0.0064(15)
C6 0.031(2) 0.0336(19) 0.036(2) 0.0001(17) 0.0164(18) -0.0032(16)
C7 0.050(2) 0.031(2) 0.027(2) 0.0062(17) 0.0145(18) 0.0034(18)
C9 0.035(2) 0.037(2) 0.0216(19) -0.0008(16) -0.0016(16) 0.0099(17)
C10 0.0289(17) 0.0305(18) 0.0207(17) 0.0031(15) 0.0002(14) 0.0043(14)
C12 0.0198(16) 0.0257(17) 0.0196(16) 0.0034(15) -0.0037(13) 0.0012(14)
P1 0.0348(6) 0.0342(5) 0.0408(6) 0.0020(5) 0.0094(5) -0.0067(4)
F1 0.0484(16) 0.081(2) 0.0518(17) -0.0226(15) 0.0124(14) -0.0002(15)
F2 0.0622(18) 0.0593(18) 0.085(2) -0.0280(18) 0.0100(18) 0.0056(15)
F3 0.0352(13) 0.0493(15) 0.0621(18) 0.0009(13) -0.0017(12) -0.0078(11)
F4 0.0423(16) 0.079(2) 0.0604(18) 0.0115(16) -0.0032(13) 0.0112(14)
F5 0.101(3) 0.080(2) 0.068(2) 0.049(2) 0.000(2) -0.001(2)
F6 0.0543(18) 0.091(2) 0.125(3) -0.033(3) 0.019(2) -0.0414(18)
O13 0.0259(15) 0.095(3) 0.0387(17) -0.0086(18) 0.0029(12) -0.0116(16)
C13 0.039(3) 0.120(5) 0.078(4) -0.049(4) -0.017(3) 0.015(3)

loop_
_atom_type_symbol
_atom_type_description
_atom_type_scat_dispersion_real
_atom_type_scat_dispersion_imag
_atom_type_scat_source
C C 0.0033 0.0016 'International Tables Vol C Tables 4.2.6.8 and 6.1.1.4'
H H 0.0000 0.0000 'International Tables Vol C Tables 4.2.6.8 and 6.1.1.4'
N N 0.0061 0.0033 'International Tables Vol C Tables 4.2.6.8 and 6.1.1.4'
O O 0.0106 0.0060 'International Tables Vol C Tables 4.2.6.8 and 6.1.1.4'
F F 0.0171 0.0103 'International Tables Vol C Tables 4.2.6.8 and 6.1.1.4'
P P 0.1023 0.0942 'International Tables Vol C Tables 4.2.6.8 and 6.1.1.4'
Mn Mn 0.3368 0.7283 'International Tables Vol C Tables 4.2.6.8 and 6.1.1.4'

loop_
_geom_angle_atom_site_label_1
_geom_angle_atom_site_label_2
_geom_angle_atom_site_label_3
_geom_angle
_geom_angle_site_symmetry_1
_geom_angle_site_symmetry_3
_geom_angle_publ_flag
O3 Mn1 O2 87.11(9) . . ?
O3 Mn1 O1 99.04(10) . 4_565 ?
O2 Mn1 O1 83.02(9) . 4_565 ?
O3 Mn1 N5 91.96(11) . . ?
O2 Mn1 N5 149.30(10) . . ?
O1 Mn1 N5 127.28(10) 4_565 . ?
O3 Mn1 N8 167.24(11) . . ?
O2 Mn1 N8 99.36(11) . . ?
O1 Mn1 N8 92.70(10) 4_565 . ?
N5 Mn1 N8 76.84(11) . . ?
O3 Mn1 N2 94.54(11) . . ?
O2 Mn1 N2 73.47(9) . . ?
O1 Mn1 N2 152.16(9) 4_565 . ?
N5 Mn1 N2 76.02(11) . . ?
N8 Mn1 N2 76.98(11) . . ?
O3 Mn1 O2 78.3(1) . 4_565 ?
O2 Mn1 O2 130.9(1) . 4_565 ?
O1 Mn1 O2 54.3(1) 4_565 4_565 ?
N5 Mn1 O2 78.5(1) . 4_565 ?
N8 Mn1 O2 105.0(1) . 4_565 ?
N2 Mn1 O2 153.3(1) . 4_565 ?
C12 O1 Mn1 99.5(2) . 4_465 ?
C12 O2 Mn1 118.4(2) . . ?
C1 N2 C3 111.8(3) . . ?
C1 N2 C10 112.0(3) . . ?
C3 N2 C10 112.6(3) . . ?
C1 N2 Mn1 107.2(2) . . ?
C3 N2 Mn1 103.4(2) . . ?
C10 N2 Mn1 109.24(19) . . ?
C4 N5 C6 113.7(3) . . ?
C4 N5 Mn1 113.5(2) . . ?
C6 N5 Mn1 103.9(2) . . ?
C4 N5 H5D 108.5 . . ?
C6 N5 H5D 108.5 . . ?
Mn1 N5 H5D 108.5 . . ?
C9 N8 C7 114.0(3) . . ?
C9 N8 Mn1 104.1(2) . . ?
C7 N8 Mn1 111.7(2) . . ?
C9 N8 H8D 109.0 . . ?
C7 N8 H8D 109.0 . . ?
Mn1 N8 H8D 109.0 . . ?
Mn1 O3 H3D 132(3) . . ?
Mn1 O3 H3E 107(3) . . ?
H3D O3 H3E 118(5) . . ?
N2 C1 C12 111.8(3) . . ?
N2 C1 H1A 109.3 . . ?
C12 C1 H1A 109.2 . . ?
N2 C1 H1B 109.2 . . ?
C12 C1 H1B 109.3 . . ?
H1A C1 H1B 107.9 . . ?
N2 C3 C4 112.0(3) . . ?
N2 C3 H3A 109.2 . . ?
C4 C3 H3A 109.2 . . ?
N2 C3 H3B 109.2 . . ?
C4 C3 H3B 109.2 . . ?
H3A C3 H3B 107.9 . . ?
N5 C4 C3 111.5(3) . . ?
N5 C4 H4A 109.3 . . ?
C3 C4 H4A 109.3 . . ?
N5 C4 H4B 109.3 . . ?
C3 C4 H4B 109.3 . . ?
H4A C4 H4B 108.0 . . ?
N5 C6 C7 111.6(3) . . ?
N5 C6 H6A 109.3 . . ?
C7 C6 H6A 109.3 . . ?
N5 C6 H6B 109.3 . . ?
C7 C6 H6B 109.3 . . ?
H6A C6 H6B 108.0 . . ?
N8 C7 C6 111.9(3) . . ?
N8 C7 H7A 109.2 . . ?
C6 C7 H7A 109.2 . . ?
N8 C7 H7B 109.2 . . ?
C6 C7 H7B 109.2 . . ?
H7A C7 H7B 107.9 . . ?
N8 C9 C10 111.6(3) . . ?
N8 C9 H9A 109.3 . . ?
C10 C9 H9A 109.3 . . ?
N8 C9 H9B 109.3 . . ?
C10 C9 H9B 109.3 . . ?
H9A C9 H9B 108.0 . . ?
N2 C10 C9 112.2(3) . . ?
N2 C10 H10A 109.2 . . ?
C9 C10 H10A 109.2 . . ?
N2 C10 H10B 109.2 . . ?
C9 C10 H10B 109.2 . . ?
H10A C10 H10B 107.9 . . ?
O2 C12 O1 121.4(3) . . ?
O2 C12 C1 119.6(3) . . ?
O1 C12 C1 119.0(3) . . ?
F5 P1 F6 90.8(2) . . ?
F5 P1 F2 90.4(2) . . ?
F6 P1 F2 89.3(2) . . ?
F5 P1 F3 89.55(19) . . ?
F6 P1 F3 179.6(2) . . ?
F2 P1 F3 90.81(16) . . ?
F5 P1 F1 90.1(2) . . ?
F6 P1 F1 89.01(19) . . ?
F2 P1 F1 178.28(19) . . ?
F3 P1 F1 90.82(16) . . ?
F5 P1 F4 178.8(2) . . ?
F6 P1 F4 89.6(2) . . ?
F2 P1 F4 88.49(19) . . ?
F3 P1 F4 90.02(15) . . ?
F1 P1 F4 90.98(17) . . ?
C13 O13 H13 109.5 . . ?
O13 C13 H13A 109.5 . . ?
O13 C13 H13B 109.5 . . ?
H13A C13 H13B 109.5 . . ?
O13 C13 H13C 109.5 . . ?
H13A C13 H13C 109.5 . . ?
H13B C13 H13C 109.5 . . ?

loop_
_geom_bond_atom_site_label_1
_geom_bond_atom_site_label_2
_geom_bond_distance
_geom_bond_site_symmetry_2
_geom_bond_publ_flag
Mn1 O3 2.181(3) . ?
Mn1 O2 2.214(2) . ?
Mn1 O1 2.241(2) 4_565 ?
Mn1 N5 2.281(3) . ?
Mn1 N8 2.289(3) . ?
Mn1 N2 2.358(3) . ?
Mn1 O2 2.558(2) 4_565 ?
O1 C12 1.266(4) . ?
O1 Mn1 2.241(2) 4_465 ?
O2 C12 1.264(4) . ?
N2 C1 1.475(4) . ?
N2 C3 1.484(4) . ?
N2 C10 1.495(4) . ?
N5 C4 1.487(5) . ?
N5 C6 1.489(5) . ?
N5 H5D 0.9300 . ?
N8 C9 1.483(5) . ?
N8 C7 1.485(5) . ?
N8 H8D 0.9300 . ?
O3 H3D 0.838(5) . ?
O3 H3E 0.839(5) . ?
C1 C12 1.514(5) . ?
C1 H1A 0.9900 . ?
C1 H1B 0.9900 . ?
C3 C4 1.534(5) . ?
C3 H3A 0.9900 . ?
C3 H3B 0.9900 . ?
C4 H4A 0.9900 . ?
C4 H4B 0.9900 . ?
C6 C7 1.526(6) . ?
C6 H6A 0.9900 . ?
C6 H6B 0.9900 . ?
C7 H7A 0.9900 . ?
C7 H7B 0.9900 . ?
C9 C10 1.524(5) . ?
C9 H9A 0.9900 . ?
C9 H9B 0.9900 . ?
C10 H10A 0.9900 . ?
C10 H10B 0.9900 . ?
P1 F5 1.590(3) . ?
P1 F6 1.592(3) . ?
P1 F2 1.602(3) . ?
P1 F3 1.601(3) . ?
P1 F1 1.607(3) . ?
P1 F4 1.623(3) . ?
O13 C13 1.438(6) . ?
O13 H13 0.8400 . ?
C13 H13A 0.9800 . ?
C13 H13B 0.9800 . ?
C13 H13C 0.9800 . ?

loop_
_geom_hbond_atom_site_label_D
_geom_hbond_atom_site_label_H
_geom_hbond_atom_site_label_A
_geom_hbond_distance_DH
_geom_hbond_distance_HA
_geom_hbond_distance_DA
_geom_hbond_angle_DHA
_geom_hbond_site_symmetry_A
N5 H5D O1 0.93 2.36 3.208(4) 152.2 1_655
N8 H8D F3 0.93 2.57 3.361(4) 143.1 4_565
O3 H3D F1 0.838(5) 2.127(13) 2.946(4) 166(4) .
O3 H3E O13 0.839(5) 1.91(3) 2.668(4) 149(5) .
O13 H13 O1 0.84 2.04 2.800(4) 150.4 1_655

loop_
_geom_torsion_atom_site_label_1
_geom_torsion_atom_site_label_2
_geom_torsion_atom_site_label_3
_geom_torsion_atom_site_label_4
_geom_torsion
_geom_torsion_site_symmetry_1
_geom_torsion_site_symmetry_2
_geom_torsion_site_symmetry_3
_geom_torsion_site_symmetry_4
_geom_torsion_publ_flag
O3 Mn1 O2 C12 78.9(3) . . . . ?
O1 Mn1 O2 C12 178.4(3) 4_565 . . . ?
N5 Mn1 O2 C12 -10.1(4) . . . . ?
N8 Mn1 O2 C12 -90.0(3) . . . . ?
N2 Mn1 O2 C12 -16.7(2) . . . . ?
O3 Mn1 N2 C1 -60.1(2) . . . . ?
O2 Mn1 N2 C1 25.5(2) . . . . ?
O1 Mn1 N2 C1 59.1(3) 4_565 . . . ?
N5 Mn1 N2 C1 -151.0(2) . . . . ?
N8 Mn1 N2 C1 129.6(2) . . . . ?
O3 Mn1 N2 C3 58.2(2) . . . . ?
O2 Mn1 N2 C3 143.8(2) . . . . ?
O1 Mn1 N2 C3 177.4(2) 4_565 . . . ?
N5 Mn1 N2 C3 -32.70(19) . . . . ?
N8 Mn1 N2 C3 -112.1(2) . . . . ?
O3 Mn1 N2 C10 178.3(2) . . . . ?
O2 Mn1 N2 C10 -96.0(2) . . . . ?
O1 Mn1 N2 C10 -62.5(3) 4_565 . . . ?
N5 Mn1 N2 C10 87.4(2) . . . . ?
N8 Mn1 N2 C10 8.0(2) . . . . ?
O3 Mn1 N5 C4 -84.1(2) . . . . ?
O2 Mn1 N5 C4 3.5(4) . . . . ?
O1 Mn1 N5 C4 172.9(2) 4_565 . . . ?
N8 Mn1 N5 C4 89.7(3) . . . . ?
N2 Mn1 N5 C4 10.1(2) . . . . ?
O3 Mn1 N5 C6 151.8(2) . . . . ?
O2 Mn1 N5 C6 -120.6(2) . . . . ?
O1 Mn1 N5 C6 48.9(3) 4_565 . . . ?
N8 Mn1 N5 C6 -34.4(2) . . . . ?
N2 Mn1 N5 C6 -114.0(2) . . . . ?
O3 Mn1 N8 C9 -81.9(5) . . . . ?
O2 Mn1 N8 C9 37.8(2) . . . . ?
O1 Mn1 N8 C9 121.2(2) 4_565 . . . ?
N5 Mn1 N8 C9 -111.1(2) . . . . ?
N2 Mn1 N8 C9 -32.7(2) . . . . ?
O3 Mn1 N8 C7 41.5(6) . . . . ?
O2 Mn1 N8 C7 161.3(2) . . . . ?
O1 Mn1 N8 C7 -115.4(2) 4_565 . . . ?
N5 Mn1 N8 C7 12.3(2) . . . . ?
N2 Mn1 N8 C7 90.8(2) . . . . ?
C3 N2 C1 C12 -144.6(3) . . . . ?
C10 N2 C1 C12 87.9(3) . . . . ?
Mn1 N2 C1 C12 -31.9(3) . . . . ?
C1 N2 C3 C4 167.7(3) . . . . ?
C10 N2 C3 C4 -65.1(4) . . . . ?
Mn1 N2 C3 C4 52.7(3) . . . . ?
C6 N5 C4 C3 133.2(3) . . . . ?
Mn1 N5 C4 C3 14.6(4) . . . . ?
N2 C3 C4 N5 -47.3(4) . . . . ?
C4 N5 C6 C7 -70.3(4) . . . . ?
Mn1 N5 C6 C7 53.7(3) . . . . ?
C9 N8 C7 C6 130.1(3) . . . . ?
Mn1 N8 C7 C6 12.5(4) . . . . ?
N5 C6 C7 N8 -45.8(4) . . . . ?
C7 N8 C9 C10 -66.7(4) . . . . ?
Mn1 N8 C9 C10 55.2(3) . . . . ?
C1 N2 C10 C9 -100.1(3) . . . . ?
C3 N2 C10 C9 132.8(3) . . . . ?
Mn1 N2 C10 C9 18.5(3) . . . . ?
N8 C9 C10 N2 -51.3(4) . . . . ?
Mn1 O2 C12 O1 -176.1(2) . . . . ?
Mn1 O2 C12 C1 3.7(4) . . . . ?
Mn1 O1 C12 O2 -2.1(4) 4_465 . . . ?
Mn1 O1 C12 C1 178.0(3) 4_465 . . . ?
N2 C1 C12 O2 21.2(4) . . . . ?
N2 C1 C12 O1 -159.0(3) . . . . ?
